data_1554005
loop_
_publ_author_name
'Kobin, Bj\"orn'
'Behren, Sandra'
'Braun-Cula, Beatrice'
'Hecht, Stefan'

_publ_section_title
;
 Photochemical Degradation of Various Bridge-Substituted Fluorene-Based
 Materials.
;
_journal_issue 28
_journal_name_full 'The journal of physical chemistry. A'
_journal_page_first 5474
_journal_page_last 5480
_journal_paper_doi 10.1021/acs.jpca.6b02127
_journal_volume 120
_journal_year 2016
_chemical_formula_moiety 'C37 H24'
_chemical_formula_sum 'C37 H24'
_chemical_formula_weight 468.56
_space_group_IT_number 33
_space_group_name_Hall 'P 2c -2n'
_space_group_name_H-M_alt 'P n a 21'
_symmetry_cell_setting orthorhombic
_symmetry_space_group_name_Hall 'P 2c -2n'
_symmetry_space_group_name_H-M 'P n a 21'
_atom_sites_solution_hydrogens geom
_atom_sites_solution_primary direct
_atom_sites_solution_secondary difmap
_audit_creation_method SHELXL-97
_cell_angle_alpha 90.00
_cell_angle_beta 90.00
_cell_angle_gamma 90.00
_cell_formula_units_Z 4
_cell_length_a 13.7193(3)
_cell_length_b 16.2571(4)
_cell_length_c 11.2574(4)
_cell_measurement_reflns_used 42518
_cell_measurement_temperature 100(2)
_cell_measurement_theta_max 29.54
_cell_measurement_theta_min 4.64
_cell_volume 2510.81(12)
_computing_cell_refinement 'X-AREA (Stoe & Cie, 2002)'
_computing_data_collection 'X-AREA (Stoe & Cie, 2002)'
_computing_data_reduction 'X-RED (Stoe & Cie, 2002)'
_computing_molecular_graphics 'PLATON, 1990'
_computing_publication_material 'PLATON, 1990'
_computing_structure_refinement 'SHELXL97 (Sheldrick, 1997)'
_computing_structure_solution 'SHELXS97 (Sheldrick, 1997)'
_diffrn_ambient_temperature 100(2)
_diffrn_measured_fraction_theta_full 0.993
_diffrn_measured_fraction_theta_max 0.993
_diffrn_measurement_device_type 'STOE, IPDS2theta'
_diffrn_measurement_method 'rotation method'
_diffrn_radiation_monochromator graphite
_diffrn_radiation_source 'fine-focus sealed tube'
_diffrn_radiation_type MoK\a
_diffrn_radiation_wavelength 0.71073
_diffrn_reflns_av_R_equivalents 0.0393
_diffrn_reflns_av_sigmaI/netI 0.0191
_diffrn_reflns_limit_h_max 17
_diffrn_reflns_limit_h_min -17
_diffrn_reflns_limit_k_max 21
_diffrn_reflns_limit_k_min -21
_diffrn_reflns_limit_l_max 14
_diffrn_reflns_limit_l_min -14
_diffrn_reflns_number 35448
_diffrn_reflns_theta_full 27.50
_diffrn_reflns_theta_max 27.50
_diffrn_reflns_theta_min 4.68
_exptl_absorpt_coefficient_mu 0.070
_exptl_absorpt_correction_type none
_exptl_crystal_colour colorless
_exptl_crystal_density_diffrn 1.240
_exptl_crystal_density_method 'not measured'
_exptl_crystal_description rod
_exptl_crystal_F_000 984
_exptl_crystal_size_max 0.48
_exptl_crystal_size_mid 0.14
_exptl_crystal_size_min 0.10
_refine_diff_density_max 0.283
_refine_diff_density_min -0.256
_refine_diff_density_rms 0.039
_refine_ls_abs_structure_details 'Flack H D (1983), Acta Cryst. A39, 876-881'
_refine_ls_abs_structure_Flack 5(8)
_refine_ls_extinction_method none
_refine_ls_goodness_of_fit_ref 0.999
_refine_ls_hydrogen_treatment constr
_refine_ls_matrix_type full
_refine_ls_number_parameters 334
_refine_ls_number_reflns 5731
_refine_ls_number_restraints 1
_refine_ls_restrained_S_all 0.999
_refine_ls_R_factor_all 0.0411
_refine_ls_R_factor_gt 0.0389
_refine_ls_shift/su_max 0.024
_refine_ls_shift/su_mean 0.004
_refine_ls_structure_factor_coef Fsqd
_refine_ls_weighting_details 'calc w=1/[\s^2^(Fo^2^)+(0.1000P)^2^+0.0000P] where P=(Fo^2^+2Fc^2^)/3'
_refine_ls_weighting_scheme calc
_refine_ls_wR_factor_gt 0.1109
_refine_ls_wR_factor_ref 0.1127
_reflns_number_gt 5510
_reflns_number_total 5731
_reflns_threshold_expression >2sigma(I)
_cod_data_source_file jp6b02127_si_003.cif
_cod_data_source_block kbj187
_cod_depositor_comments
;
The following automatic conversions were performed:

data item '_symmetry_cell_setting' value 'Orthorhombic' was changed
to 'orthorhombic' in accordance with the
/home/saulius/struct/COD-crude-data/automatic-downloads/DataCite-retrospective/ACS/depositions/lib/dictionaries/cif_core.dic
dictionary named 'cif_core.dic' version 2.4.2 last updated on
2011-04-26.

Automatic conversion script
Id: cif_fix_values 6909 2019-04-08 15:41:33Z antanas 
;
_cod_original_sg_symbol_H-M Pna21
_cod_database_code 1554005

loop_
_symmetry_equiv_pos_as_xyz
'x, y, z'
'-x, -y, z+1/2'
'-x+1/2, y+1/2, z+1/2'
'x+1/2, -y+1/2, z'

loop_
_atom_site_label
_atom_site_type_symbol
_atom_site_fract_x
_atom_site_fract_y
_atom_site_fract_z
_atom_site_U_iso_or_equiv
_atom_site_adp_type
_atom_site_occupancy
_atom_site_symmetry_multiplicity
_atom_site_calc_flag
_atom_site_refinement_flags
C1 C 0.08504(10) 0.55698(8) 0.22256(12) 0.0121(3) Uani 1 1 d .
C2 C -0.00644(10) 0.61099(8) 0.22552(12) 0.0124(3) Uani 1 1 d .
C3 C 0.00079(10) 0.66991(9) 0.31654(12) 0.0126(3) Uani 1 1 d .
C4 C 0.09346(10) 0.65823(8) 0.37901(12) 0.0138(3) Uani 1 1 d .
C5 C 0.14414(10) 0.59377(8) 0.32483(12) 0.0128(3) Uani 1 1 d .
C6 C 0.23468(10) 0.56928(9) 0.36518(12) 0.0136(3) Uani 1 1 d .
H6 H 0.2689 0.5261 0.3265 0.016 Uiso 1 1 calc R
C7 C 0.27543(10) 0.60895(8) 0.46394(12) 0.0138(3) Uani 1 1 d .
C8 C 0.22276(11) 0.67201(9) 0.51994(12) 0.0162(3) Uani 1 1 d .
H8 H 0.2496 0.6978 0.5882 0.019 Uiso 1 1 calc R
C9 C 0.13259(10) 0.69766(9) 0.47822(13) 0.0156(3) Uani 1 1 d .
H9 H 0.0983 0.7410 0.5163 0.019 Uiso 1 1 calc R
C10 C 0.37465(10) 0.58630(8) 0.50546(12) 0.0137(3) Uani 1 1 d .
C11 C 0.39871(11) 0.58511(9) 0.62614(13) 0.0182(3) Uani 1 1 d .
H11 H 0.3503 0.5978 0.6836 0.022 Uiso 1 1 calc R
C12 C 0.49269(12) 0.56561(10) 0.66297(14) 0.0217(3) Uani 1 1 d .
H12 H 0.5078 0.5645 0.7453 0.026 Uiso 1 1 calc R
C13 C 0.56433(12) 0.54786(10) 0.58015(15) 0.0231(3) Uani 1 1 d .
H13 H 0.6286 0.5348 0.6054 0.028 Uiso 1 1 calc R
C14 C 0.54170(11) 0.54921(10) 0.46022(15) 0.0221(3) Uani 1 1 d .
H14 H 0.5906 0.5374 0.4030 0.026 Uiso 1 1 calc R
C15 C 0.44750(10) 0.56786(9) 0.42331(13) 0.0170(3) Uani 1 1 d .
H15 H 0.4326 0.5680 0.3409 0.020 Uiso 1 1 calc R
C16 C -0.07432(10) 0.72585(9) 0.33501(12) 0.0146(3) Uani 1 1 d .
H16 H -0.0689 0.7668 0.3949 0.017 Uiso 1 1 calc R
C17 C -0.15736(10) 0.72124(8) 0.26495(12) 0.0152(3) Uani 1 1 d .
H17 H -0.2088 0.7594 0.2772 0.018 Uiso 1 1 calc R
C18 C -0.16660(10) 0.66101(9) 0.17625(12) 0.0131(3) Uani 1 1 d .
C19 C -0.08945(10) 0.60613(9) 0.15562(12) 0.0138(3) Uani 1 1 d .
H19 H -0.0941 0.5661 0.0944 0.017 Uiso 1 1 calc R
C20 C -0.25890(10) 0.65589(8) 0.10731(12) 0.0149(3) Uani 1 1 d .
C21 C -0.25777(11) 0.64672(9) -0.01623(14) 0.0192(3) Uani 1 1 d .
H21 H -0.1974 0.6418 -0.0569 0.023 Uiso 1 1 calc R
C22 C -0.34490(12) 0.64485(10) -0.07974(14) 0.0220(3) Uani 1 1 d .
H22 H -0.3436 0.6392 -0.1637 0.026 Uiso 1 1 calc R
C23 C -0.43316(12) 0.65109(10) -0.02127(15) 0.0220(3) Uani 1 1 d .
H23 H -0.4924 0.6499 -0.0650 0.026 Uiso 1 1 calc R
C24 C -0.43523(11) 0.65907(10) 0.10177(15) 0.0213(3) Uani 1 1 d .
H24 H -0.4959 0.6624 0.1422 0.026 Uiso 1 1 calc R
C25 C -0.34869(11) 0.66217(9) 0.16537(14) 0.0190(3) Uani 1 1 d .
H25 H -0.3505 0.6686 0.2492 0.023 Uiso 1 1 calc R
C26 C 0.13916(10) 0.55689(9) 0.10375(12) 0.0133(3) Uani 1 1 d .
C27 C 0.14737(10) 0.47636(9) 0.06031(12) 0.0132(3) Uani 1 1 d .
C28 C 0.10269(10) 0.41954(9) 0.14566(12) 0.0131(3) Uani 1 1 d .
C29 C 0.06486(9) 0.46554(8) 0.24040(12) 0.0119(2) Uani 1 1 d .
C30 C 0.01848(10) 0.42741(9) 0.33450(12) 0.0154(3) Uani 1 1 d .
H30 H -0.0074 0.4588 0.3982 0.018 Uiso 1 1 calc R
C31 C 0.01053(11) 0.34206(9) 0.33402(13) 0.0189(3) Uani 1 1 d .
H31 H -0.0208 0.3149 0.3982 0.023 Uiso 1 1 calc R
C32 C 0.04836(12) 0.29605(9) 0.23973(14) 0.0204(3) Uani 1 1 d .
H32 H 0.0423 0.2378 0.2404 0.025 Uiso 1 1 calc R
C33 C 0.09463(11) 0.33442(9) 0.14510(13) 0.0180(3) Uani 1 1 d .
H33 H 0.1203 0.3030 0.0812 0.022 Uiso 1 1 calc R
C34 C 0.19132(10) 0.46139(9) -0.04934(12) 0.0167(3) Uani 1 1 d .
H34 H 0.1965 0.4070 -0.0796 0.020 Uiso 1 1 calc R
C35 C 0.22724(10) 0.52765(10) -0.11315(13) 0.0193(3) Uani 1 1 d .
H35 H 0.2562 0.5185 -0.1887 0.023 Uiso 1 1 calc R
C36 C 0.22164(10) 0.60777(9) -0.06843(13) 0.0191(3) Uani 1 1 d .
H36 H 0.2480 0.6522 -0.1128 0.023 Uiso 1 1 calc R
C37 C 0.17733(11) 0.62277(9) 0.04146(14) 0.0168(3) Uani 1 1 d .
H37 H 0.1736 0.6770 0.0726 0.020 Uiso 1 1 calc R

loop_
_atom_site_aniso_label
_atom_site_aniso_U_11
_atom_site_aniso_U_22
_atom_site_aniso_U_33
_atom_site_aniso_U_23
_atom_site_aniso_U_13
_atom_site_aniso_U_12
C1 0.0120(6) 0.0130(6) 0.0112(6) -0.0008(5) -0.0020(5) 0.0009(5)
C2 0.0132(6) 0.0119(6) 0.0119(6) 0.0003(5) 0.0022(5) 0.0018(5)
C3 0.0136(6) 0.0121(6) 0.0121(6) 0.0005(5) 0.0008(5) -0.0012(5)
C4 0.0133(6) 0.0138(6) 0.0144(6) -0.0002(5) 0.0003(5) 0.0003(5)
C5 0.0161(6) 0.0121(6) 0.0102(6) -0.0012(5) -0.0010(5) -0.0015(5)
C6 0.0156(6) 0.0127(6) 0.0125(6) -0.0025(5) 0.0014(5) 0.0014(5)
C7 0.0155(6) 0.0145(6) 0.0114(6) 0.0008(5) -0.0000(5) -0.0018(5)
C8 0.0185(7) 0.0171(7) 0.0130(6) -0.0037(5) 0.0001(5) -0.0031(5)
C9 0.0147(6) 0.0158(6) 0.0162(6) -0.0053(5) 0.0030(5) -0.0014(5)
C10 0.0148(6) 0.0100(6) 0.0163(6) 0.0010(5) -0.0031(5) -0.0020(5)
C11 0.0214(7) 0.0173(7) 0.0159(7) 0.0015(5) -0.0005(5) -0.0040(5)
C12 0.0246(8) 0.0207(7) 0.0199(7) 0.0028(6) -0.0093(6) -0.0023(6)
C13 0.0182(7) 0.0227(7) 0.0285(8) 0.0028(6) -0.0088(6) 0.0004(6)
C14 0.0185(7) 0.0219(8) 0.0259(8) -0.0022(6) -0.0005(6) 0.0019(6)
C15 0.0188(7) 0.0159(7) 0.0162(6) 0.0011(5) -0.0029(5) 0.0004(5)
C16 0.0167(6) 0.0120(6) 0.0150(6) -0.0004(5) 0.0018(5) 0.0006(5)
C17 0.0169(6) 0.0119(6) 0.0168(7) 0.0011(5) 0.0024(5) 0.0033(5)
C18 0.0122(6) 0.0150(6) 0.0121(6) 0.0017(5) 0.0005(5) 0.0016(5)
C19 0.0163(7) 0.0134(6) 0.0119(6) -0.0014(5) -0.0006(5) 0.0018(5)
C20 0.0169(7) 0.0098(6) 0.0179(7) 0.0020(5) -0.0029(5) 0.0020(5)
C21 0.0174(7) 0.0199(7) 0.0203(7) -0.0032(5) -0.0015(5) 0.0049(5)
C22 0.0249(8) 0.0230(8) 0.0180(7) -0.0030(6) -0.0048(6) 0.0040(6)
C23 0.0183(7) 0.0185(7) 0.0294(8) -0.0019(6) -0.0076(6) 0.0031(5)
C24 0.0146(7) 0.0197(7) 0.0298(8) 0.0009(6) 0.0005(6) 0.0012(5)
C25 0.0198(7) 0.0174(7) 0.0197(7) 0.0014(6) 0.0007(6) 0.0013(5)
C26 0.0107(6) 0.0179(7) 0.0113(6) -0.0025(5) -0.0010(4) 0.0016(5)
C27 0.0120(6) 0.0142(6) 0.0134(6) -0.0007(5) -0.0017(5) 0.0011(5)
C28 0.0122(6) 0.0162(7) 0.0110(6) -0.0015(5) -0.0018(5) 0.0020(5)
C29 0.0108(5) 0.0125(6) 0.0123(6) -0.0017(5) -0.0032(5) 0.0016(4)
C30 0.0135(6) 0.0184(7) 0.0143(6) -0.0020(5) -0.0001(5) 0.0018(5)
C31 0.0188(7) 0.0179(7) 0.0201(7) 0.0030(6) 0.0025(5) 0.0000(5)
C32 0.0263(8) 0.0121(6) 0.0229(7) -0.0002(5) -0.0011(6) 0.0007(5)
C33 0.0234(7) 0.0149(7) 0.0157(7) -0.0035(5) 0.0003(5) 0.0040(6)
C34 0.0154(6) 0.0200(7) 0.0148(6) -0.0040(5) 0.0006(5) 0.0020(5)
C35 0.0159(6) 0.0269(8) 0.0150(6) -0.0018(5) 0.0034(5) 0.0005(6)
C36 0.0166(6) 0.0222(8) 0.0186(7) 0.0040(6) 0.0020(5) -0.0031(5)
C37 0.0172(6) 0.0158(6) 0.0175(6) -0.0010(5) -0.0015(5) -0.0003(5)

loop_
_atom_type_symbol
_atom_type_description
_atom_type_scat_dispersion_real
_atom_type_scat_dispersion_imag
_atom_type_scat_source
C C 0.0033 0.0016 'International Tables Vol C Tables 4.2.6.8 and 6.1.1.4'
H H 0.0000 0.0000 'International Tables Vol C Tables 4.2.6.8 and 6.1.1.4'

loop_
_geom_angle_atom_site_label_1
_geom_angle_atom_site_label_2
_geom_angle_atom_site_label_3
_geom_angle
C29 C1 C5 112.22(11)
C29 C1 C26 101.67(11)
C5 C1 C26 113.64(11)
C29 C1 C2 114.02(11)
C5 C1 C2 101.17(10)
C26 C1 C2 114.66(11)
C19 C2 C3 120.68(12)
C19 C2 C1 128.89(12)
C3 C2 C1 110.40(11)
C16 C3 C2 120.16(12)
C16 C3 C4 131.01(13)
C2 C3 C4 108.82(12)
C9 C4 C5 120.15(13)
C9 C4 C3 131.19(12)
C5 C4 C3 108.63(12)
C6 C5 C4 121.34(13)
C6 C5 C1 127.69(13)
C4 C5 C1 110.96(11)
C5 C6 C7 119.14(12)
C5 C6 H6 120.4
C7 C6 H6 120.4
C8 C7 C6 119.14(12)
C8 C7 C10 120.76(12)
C6 C7 C10 120.06(12)
C9 C8 C7 121.77(13)
C9 C8 H8 119.1
C7 C8 H8 119.1
C8 C9 C4 118.43(13)
C8 C9 H9 120.8
C4 C9 H9 120.8
C15 C10 C11 118.18(13)
C15 C10 C7 120.10(12)
C11 C10 C7 121.69(13)
C12 C11 C10 120.77(14)
C12 C11 H11 119.6
C10 C11 H11 119.6
C13 C12 C11 120.30(14)
C13 C12 H12 119.8
C11 C12 H12 119.8
C12 C13 C14 119.58(15)
C12 C13 H13 120.2
C14 C13 H13 120.2
C13 C14 C15 120.18(15)
C13 C14 H14 119.9
C15 C14 H14 119.9
C14 C15 C10 120.98(14)
C14 C15 H15 119.5
C10 C15 H15 119.5
C17 C16 C3 119.23(13)
C17 C16 H16 120.4
C3 C16 H16 120.4
C16 C17 C18 121.05(13)
C16 C17 H17 119.5
C18 C17 H17 119.5
C17 C18 C19 119.52(13)
C17 C18 C20 119.13(12)
C19 C18 C20 121.34(13)
C2 C19 C18 119.30(13)
C2 C19 H19 120.4
C18 C19 H19 120.4
C21 C20 C25 118.84(14)
C21 C20 C18 121.01(13)
C25 C20 C18 120.14(12)
C22 C21 C20 120.20(15)
C22 C21 H21 119.9
C20 C21 H21 119.9
C23 C22 C21 120.38(14)
C23 C22 H22 119.8
C21 C22 H22 119.8
C22 C23 C24 119.92(14)
C22 C23 H23 120.0
C24 C23 H23 120.0
C25 C24 C23 119.98(15)
C25 C24 H24 120.0
C23 C24 H24 120.0
C24 C25 C20 120.66(14)
C24 C25 H25 119.7
C20 C25 H25 119.7
C37 C26 C27 121.05(13)
C37 C26 C1 128.78(13)
C27 C26 C1 110.17(12)
C34 C27 C26 120.41(13)
C34 C27 C28 130.55(13)
C26 C27 C28 109.02(12)
C33 C28 C29 120.37(13)
C33 C28 C27 131.15(13)
C29 C28 C27 108.48(12)
C30 C29 C28 120.93(13)
C30 C29 C1 128.42(12)
C28 C29 C1 110.64(12)
C29 C30 C31 118.69(13)
C29 C30 H30 120.7
C31 C30 H30 120.7
C30 C31 C32 120.47(13)
C30 C31 H31 119.8
C32 C31 H31 119.8
C33 C32 C31 120.78(13)
C33 C32 H32 119.6
C31 C32 H32 119.6
C28 C33 C32 118.75(13)
C28 C33 H33 120.6
C32 C33 H33 120.6
C35 C34 C27 118.48(13)
C35 C34 H34 120.8
C27 C34 H34 120.8
C34 C35 C36 121.20(13)
C34 C35 H35 119.4
C36 C35 H35 119.4
C35 C36 C37 120.28(13)
C35 C36 H36 119.9
C37 C36 H36 119.9
C26 C37 C36 118.53(13)
C26 C37 H37 120.7
C36 C37 H37 120.7

loop_
_geom_bond_atom_site_label_1
_geom_bond_atom_site_label_2
_geom_bond_distance
C1 C29 1.5254(19)
C1 C5 1.5300(18)
C1 C26 1.5298(19)
C1 C2 1.5320(18)
C2 C19 1.3865(18)
C2 C3 1.4061(19)
C3 C16 1.3900(19)
C3 C4 1.4653(18)
C4 C9 1.3952(19)
C4 C5 1.3977(18)
C5 C6 1.3812(19)
C6 C7 1.4017(18)
C6 H6 0.9500
C7 C8 1.4037(19)
C7 C10 1.4856(18)
C8 C9 1.387(2)
C8 H8 0.9500
C9 H9 0.9500
C10 C15 1.394(2)
C10 C11 1.3982(19)
C11 C12 1.391(2)
C11 H11 0.9500
C12 C13 1.385(2)
C12 H12 0.9500
C13 C14 1.386(2)
C13 H13 0.9500
C14 C15 1.391(2)
C14 H14 0.9500
C15 H15 0.9500
C16 C17 1.3877(19)
C16 H16 0.9500
C17 C18 1.4043(19)
C17 H17 0.9500
C18 C19 1.4036(19)
C18 C20 1.4875(18)
C19 H19 0.9500
C20 C21 1.399(2)
C20 C25 1.398(2)
C21 C22 1.393(2)
C21 H21 0.9500
C22 C23 1.382(2)
C22 H22 0.9500
C23 C24 1.391(2)
C23 H23 0.9500
C24 C25 1.387(2)
C24 H24 0.9500
C25 H25 0.9500
C26 C37 1.383(2)
C26 C27 1.402(2)
C27 C34 1.3952(19)
C27 C28 1.4671(19)
C28 C33 1.388(2)
C28 C29 1.4022(18)
C29 C30 1.383(2)
C30 C31 1.392(2)
C30 H30 0.9500
C31 C32 1.399(2)
C31 H31 0.9500
C32 C33 1.388(2)
C32 H32 0.9500
C33 H33 0.9500
C34 C35 1.385(2)
C34 H34 0.9500
C35 C36 1.399(2)
C35 H35 0.9500
C36 C37 1.400(2)
C36 H36 0.9500
C37 H37 0.9500
